data_4034008
loop_
_publ_author_name
'Lee, Robert'
'Bashrum, Bryan'
'Cagle, Ethan C.'
'Walters, Jillian'
'Massey, Jake'
'Zanghi, Monica'
'Birchfield, Carolyn'
'French, David'
'Joy, Jessica'
'Dos Passos Gomes, Gabriel'
'Wiget, Paul A.'

_publ_section_title
;
 Electronic Donation or Steric Contraction: A Spectroscopic and Structural
 Analysis of Medium-Sized Constrained Rings for Potential Long-Range
 Hyperconjugation.
;
_journal_issue 16
_journal_name_full 'The Journal of organic chemistry'
_journal_page_first 9897
_journal_page_last 9906
_journal_paper_doi 10.1021/acs.joc.9b00979
_journal_volume 84
_journal_year 2019
_chemical_formula_moiety 'C10 H12 O2'
_chemical_formula_sum 'C10 H12 O2'
_chemical_formula_weight 164.21
_chemical_name_systematic (1R,2R,5S,6S)-11-oxatricyclo[4.3.1.12,5]undec-3-en-10-one
_space_group_crystal_system monoclinic
_space_group_IT_number 14
_space_group_name_Hall '-P 2ybc'
_space_group_name_H-M_alt 'P 1 21/c 1'
_symmetry_Int_Tables_number 14
_atom_sites_solution_primary direct
_audit_creation_date 2019-02-27
_audit_creation_method
;
Olex2 1.2
(compiled 2018.05.29 svn.r3508 for OlexSys, GUI svn.r5506)
;
_cell_angle_alpha 90
_cell_angle_beta 100.9440(10)
_cell_angle_gamma 90
_cell_formula_units_Z 4
_cell_length_a 9.04980(10)
_cell_length_b 6.42590(10)
_cell_length_c 14.3599(2)
_cell_measurement_reflns_used 24
_cell_measurement_temperature 173(2)
_cell_measurement_theta_max 58.77
_cell_measurement_theta_min 12.61
_cell_volume 819.89(2)
_computing_molecular_graphics 'Olex2 (Dolomanov et al., 2009)'
_computing_publication_material 'Olex2 (Dolomanov et al., 2009)'
_computing_structure_refinement 'olex2.refine (Bourhis et al., 2015)'
_computing_structure_solution 'XS (Sheldrick, 2008)'
_diffrn_ambient_temperature 173.0
_diffrn_measured_fraction_theta_full 0.9968
_diffrn_measured_fraction_theta_max 0.9968
_diffrn_measurement_device_type Bruker
_diffrn_measurement_method 'omega and phi scans'
_diffrn_radiation_type 'Cu K\a'
_diffrn_radiation_wavelength 1.54178
_diffrn_reflns_av_R_equivalents 0.0226
_diffrn_reflns_av_unetI/netI 0.0155
_diffrn_reflns_limit_h_max 11
_diffrn_reflns_limit_h_min -11
_diffrn_reflns_limit_k_max 7
_diffrn_reflns_limit_k_min -7
_diffrn_reflns_limit_l_max 17
_diffrn_reflns_limit_l_min -17
_diffrn_reflns_number 8932
_diffrn_reflns_theta_full 70.0167
_diffrn_reflns_theta_max 70.02
_diffrn_reflns_theta_min 4.98
_diffrn_standards_decay_% 0
_diffrn_standards_interval_count 0
_diffrn_standards_number 0
_exptl_absorpt_coefficient_mu 0.739
_exptl_absorpt_correction_T_max 0.9947
_exptl_absorpt_correction_T_min 0.8844
_exptl_absorpt_correction_type numerical
_exptl_absorpt_process_details SADABS
_exptl_crystal_colour yellow
_exptl_crystal_colour_lustre clear
_exptl_crystal_colour_modifier yellowish
_exptl_crystal_density_diffrn 1.3302
_exptl_crystal_description 'rect. Prism'
_exptl_crystal_F_000 353.1488
_exptl_crystal_recrystallization_method 'Recrystallization from hot hexanes'
_exptl_crystal_size_max 0.17
_exptl_crystal_size_mid 0.16
_exptl_crystal_size_min 0.07
_refine_diff_density_max 0.2531
_refine_diff_density_min -0.2348
_refine_diff_density_rms 0.0554
_refine_ls_d_res_high 0.8203
_refine_ls_d_res_low 8.8852
_refine_ls_goodness_of_fit_ref 1.0637
_refine_ls_hydrogen_treatment constr
_refine_ls_matrix_type full
_refine_ls_number_constraints 21
_refine_ls_number_parameters 109
_refine_ls_number_reflns 1553
_refine_ls_number_restraints 0
_refine_ls_restrained_S_all 1.0637
_refine_ls_R_factor_all 0.0427
_refine_ls_R_factor_gt 0.0401
_refine_ls_shift/su_max 0.0000
_refine_ls_shift/su_mean 0.0000
_refine_ls_structure_factor_coef Fsqd
_refine_ls_weighting_details 'w=1/[\s^2^(Fo^2^)+(0.0605P)^2^+0.2471P] where P=(Fo^2^+2Fc^2^)/3'
_refine_ls_weighting_scheme calc
_refine_ls_wR_factor_gt 0.1034
_refine_ls_wR_factor_ref 0.1063
_reflns_Friedel_coverage 0.0
_reflns_limit_h_max 10
_reflns_limit_h_min -11
_reflns_limit_k_max 7
_reflns_limit_k_min 0
_reflns_limit_l_max 17
_reflns_limit_l_min 0
_reflns_number_gt 1438
_reflns_number_total 1553
_reflns_threshold_expression I>=2u(I)
_cod_data_source_file jo9b00979_si_001.cif
_cod_data_source_block Wigi_1_0m
_cod_database_code 4034008
_olex2_refinement_description
;
1. Fixed Uiso
 At 1.2 times of:
  All C(H) groups, All C(H,H) groups
2.a Ternary CH refined with riding coordinates:
 C2(H2), C3(H3), C6(H6), C7(H7)
2.b Secondary CH2 refined with riding coordinates:
 C1(H1a,H1b), C8(H8a,H8b), C9(H9a,H9b)
2.c Aromatic/amide H refined with riding coordinates:
 C4(H4), C5(H5)
;

loop_
_space_group_symop_id
_space_group_symop_operation_xyz
1 x,y,z
2 -x,y+1/2,-z+1/2
3 -x,-y,-z
4 x,-y-1/2,z-1/2

loop_
_atom_site_label
_atom_site_type_symbol
_atom_site_fract_x
_atom_site_fract_y
_atom_site_fract_z
_atom_site_U_iso_or_equiv
_atom_site_adp_type
_atom_site_occupancy
_atom_site_refinement_flags_posn
O1 O 0.89475(9) 0.21569(14) 0.74613(6) 0.0279(3) Uani 1.000000 .
O2 O 0.47983(10) 0.20112(15) 0.58253(7) 0.0334(3) Uani 1.000000 .
C1 C 0.82611(14) 0.06675(19) 0.55279(9) 0.0264(3) Uani 1.000000 .
H1a H 0.90746(14) -0.03845(19) 0.56444(9) 0.0317(4) Uiso 1.000000 R
H1b H 0.76764(14) 0.04304(19) 0.48807(9) 0.0317(4) Uiso 1.000000 R
C2 C 0.72138(13) 0.03159(18) 0.62464(9) 0.0225(3) Uani 1.000000 .
H2 H 0.66419(13) -0.10120(18) 0.60967(9) 0.0270(3) Uiso 1.000000 R
C3 C 0.80666(13) 0.0288(2) 0.72944(9) 0.0261(3) Uani 1.000000 .
H3 H 0.86954(13) -0.0992(2) 0.74453(9) 0.0313(4) Uiso 1.000000 R
C4 C 0.69679(14) 0.0572(2) 0.79612(9) 0.0320(3) Uani 1.000000 .
H4 H 0.64769(14) -0.0506(2) 0.82386(9) 0.0384(4) Uiso 1.000000 R
C5 C 0.68189(15) 0.2594(2) 0.80853(9) 0.0333(3) Uani 1.000000 .
H5 H 0.61941(15) 0.3236(2) 0.84642(9) 0.0400(4) Uiso 1.000000 R
C6 C 0.78260(14) 0.3704(2) 0.75132(9) 0.0282(3) Uani 1.000000 .
H6 H 0.82705(14) 0.5005(2) 0.78317(9) 0.0339(4) Uiso 1.000000 R
C7 C 0.69490(13) 0.41220(19) 0.64893(9) 0.0244(3) Uani 1.000000 .
H7 H 0.62034(13) 0.52666(19) 0.64989(9) 0.0293(4) Uiso 1.000000 R
C8 C 0.79689(15) 0.46478(19) 0.57723(10) 0.0296(3) Uani 1.000000 .
H8a H 0.73240(15) 0.50893(19) 0.51688(10) 0.0355(4) Uiso 1.000000 R
H8b H 0.86161(15) 0.58433(19) 0.60193(10) 0.0355(4) Uiso 1.000000 R
C9 C 0.89827(15) 0.2848(2) 0.55633(9) 0.0279(3) Uani 1.000000 .
H9a H 0.99096(15) 0.2845(2) 0.60568(9) 0.0334(4) Uiso 1.000000 R
H9b H 0.92839(15) 0.3120(2) 0.49468(9) 0.0334(4) Uiso 1.000000 R
C10 C 0.61345(13) 0.21293(18) 0.61510(8) 0.0220(3) Uani 1.000000 .

loop_
_atom_site_aniso_label
_atom_site_aniso_U_11
_atom_site_aniso_U_22
_atom_site_aniso_U_33
_atom_site_aniso_U_12
_atom_site_aniso_U_13
_atom_site_aniso_U_23
O1 0.0183(4) 0.0324(5) 0.0314(5) -0.0029(4) 0.0011(3) 0.0011(4)
O2 0.0198(5) 0.0377(5) 0.0397(6) 0.0024(4) -0.0016(4) -0.0072(4)
C1 0.0279(6) 0.0235(6) 0.0296(6) 0.0014(5) 0.0102(5) -0.0027(5)
C2 0.0206(6) 0.0171(6) 0.0300(6) -0.0015(4) 0.0052(5) -0.0009(4)
C3 0.0208(6) 0.0255(6) 0.0317(6) 0.0007(5) 0.0045(5) 0.0076(5)
C4 0.0257(6) 0.0431(8) 0.0274(6) -0.0027(6) 0.0055(5) 0.0085(6)
C5 0.0277(7) 0.0488(8) 0.0239(6) -0.0020(6) 0.0063(5) -0.0046(6)
C6 0.0251(6) 0.0295(7) 0.0297(6) -0.0037(5) 0.0042(5) -0.0079(5)
C7 0.0231(6) 0.0186(6) 0.0319(6) 0.0025(5) 0.0062(5) -0.0014(5)
C8 0.0336(7) 0.0205(6) 0.0362(7) -0.0007(5) 0.0104(5) 0.0045(5)
C9 0.0277(6) 0.0272(7) 0.0312(7) -0.0015(5) 0.0120(5) 0.0019(5)
C10 0.0200(6) 0.0242(6) 0.0219(6) 0.0016(5) 0.0043(4) -0.0009(4)

loop_
_atom_type_symbol
_atom_type_scat_dispersion_real
_atom_type_scat_dispersion_imag
_atom_type_scat_Cromer_Mann_a1
_atom_type_scat_Cromer_Mann_a2
_atom_type_scat_Cromer_Mann_a3
_atom_type_scat_Cromer_Mann_a4
_atom_type_scat_Cromer_Mann_b1
_atom_type_scat_Cromer_Mann_b2
_atom_type_scat_Cromer_Mann_b3
_atom_type_scat_Cromer_Mann_b4
_atom_type_scat_Cromer_Mann_c
_atom_type_scat_source
_atom_type_scat_dispersion_source
H 0.00000 0.00000 0.49300 0.32291 0.14019 0.04081 10.51090 26.12570 3.14236 57.79970 0.0030380000826 'International Tables Volume C Table 6.1.1.4 (pp. 500-502)' 'Henke, Gullikson and Davis, At. Data and Nucl. Data Tables, 1993, 54, 2'
C 0.01920 0.00962 2.31000 1.02000 1.58860 0.86500 20.84390 10.20750 0.56870 51.65120 0.215599998832 'International Tables Volume C Table 6.1.1.4 (pp. 500-502)' 'Henke, Gullikson and Davis, At. Data and Nucl. Data Tables, 1993, 54, 2'
O 0.05239 0.03376 3.04850 2.28680 1.54630 0.86700 13.27710 5.70110 0.32390 32.90890 0.250800013542 'International Tables Volume C Table 6.1.1.4 (pp. 500-502)' 'Henke, Gullikson and Davis, At. Data and Nucl. Data Tables, 1993, 54, 2'

loop_
_geom_angle_atom_site_label_1
_geom_angle_atom_site_label_2
_geom_angle_atom_site_label_3
_geom_angle
C6 O1 C3 102.28(9)
H1b C1 H1a 107.5
C2 C1 H1a 108.55(6)
C2 C1 H1b 108.55(6)
C9 C1 H1a 108.55(7)
C9 C1 H1b 108.55(7)
C9 C1 C2 114.87(10)
H2 C2 C1 109.85(6)
C3 C2 C1 113.16(9)
C3 C2 H2 109.85(6)
C10 C2 C1 107.16(9)
C10 C2 H2 109.85(6)
C10 C2 C3 106.87(9)
C2 C3 O1 108.02(9)
H3 C3 O1 112.12(6)
H3 C3 C2 112.12(6)
C4 C3 O1 101.75(10)
C4 C3 C2 110.19(10)
C4 C3 H3 112.12(7)
H4 C4 C3 126.29(7)
C5 C4 C3 107.41(12)
C5 C4 H4 126.29(8)
H5 C5 C4 126.21(8)
C6 C5 C4 107.59(12)
C6 C5 H5 126.21(7)
C5 C6 O1 101.92(10)
H6 C6 O1 112.12(6)
H6 C6 C5 112.12(7)
C7 C6 O1 108.06(10)
C7 C6 C5 110.00(10)
C7 C6 H6 112.12(7)
H7 C7 C6 109.78(6)
C8 C7 C6 113.92(10)
C8 C7 H7 109.78(6)
C10 C7 C6 106.72(10)
C10 C7 H7 109.78(6)
C10 C7 C8 106.72(10)
H8a C8 C7 108.57(7)
H8b C8 C7 108.57(7)
H8b C8 H8a 107.6
C9 C8 C7 114.77(10)
C9 C8 H8a 108.57(7)
C9 C8 H8b 108.57(7)
C8 C9 C1 115.10(10)
H9a C9 C1 108.50(7)
H9a C9 C8 108.50(7)
H9b C9 C1 108.50(7)
H9b C9 C8 108.50(7)
H9b C9 H9a 107.5
C2 C10 O2 124.54(11)
C7 C10 O2 124.51(11)
C7 C10 C2 110.93(9)

loop_
_geom_bond_atom_site_label_1
_geom_bond_atom_site_label_2
_geom_bond_distance
O1 C3 1.4364(15)
O1 C6 1.4327(15)
O2 C10 1.2133(15)
C1 H1a 0.9900
C1 H1b 0.9900
C1 C2 1.5443(16)
C1 C9 1.5428(17)
C2 H2 1.0000
C2 C3 1.5556(17)
C2 C10 1.5099(15)
C3 H3 1.0000
C3 C4 1.5166(17)
C4 H4 0.9500
C4 C5 1.322(2)
C5 H5 0.9500
C5 C6 1.5160(18)
C6 H6 1.0000
C6 C7 1.5559(17)
C7 H7 1.0000
C7 C8 1.5451(17)
C7 C10 1.5110(16)
C8 H8a 0.9900
C8 H8b 0.9900
C8 C9 1.5406(17)
C9 H9a 0.9900
C9 H9b 0.9900
